data_7157510
loop_
_publ_author_name
'He, Xinwei'
'Yang, Cheng'
'Wu, Yinsong'
'Xie, Mengqing'
'Li, Ruxue'
'Duan, Jiahui'
'Shang, Yongjia'

_publ_section_title
;
 Synthesis of unsymmetrical urea derivatives via one-pot sequential
 three-component reactions of cyclic 2-diazo-1,3-diketones, carbodiimides,
 and 1,2-dihaloethanes.
;
_journal_issue 22
_journal_name_full 'Organic &amp; biomolecular chemistry'
_journal_page_first 4178
_journal_page_last 4182
_journal_paper_doi 10.1039/d0ob00683a
_journal_volume 18
_journal_year 2020
_chemical_formula_moiety 'C14 H23 Cl N2 O2'
_chemical_formula_sum 'C14 H23 Cl N2 O2'
_chemical_formula_weight 286.79
_space_group_crystal_system monoclinic
_space_group_IT_number 14
_space_group_name_Hall '-P 2ybc'
_space_group_name_H-M_alt 'P 1 21/c 1'
_atom_sites_solution_hydrogens geom
_atom_sites_solution_primary dual
_audit_creation_date 2020-03-30
_audit_creation_method
;
Olex2 1.2
(compiled 2018.05.29 svn.r3508 for OlexSys, GUI svn.r5506)
;
_audit_update_record
;
2020-03-30 deposited with the CCDC.	2020-05-18 downloaded from the CCDC.
;
_cell_angle_alpha 90
_cell_angle_beta 90.003(3)
_cell_angle_gamma 90
_cell_formula_units_Z 8
_cell_length_a 13.9531(13)
_cell_length_b 18.3735(17)
_cell_length_c 12.4880(12)
_cell_measurement_reflns_used 7023
_cell_measurement_temperature 293(2)
_cell_measurement_theta_max 25.614
_cell_measurement_theta_min 2.454
_cell_volume 3201.5(5)
_computing_cell_refinement 'SAINT v7.34A (Bruker, 200?)'
_computing_data_collection 'SAINT v7.34A (Bruker, 200?)'
_computing_data_reduction 'SAINT v7.34A (Bruker, 200?)'
_computing_molecular_graphics 'Olex2 (Dolomanov et al., 2009)'
_computing_publication_material 'Olex2 (Dolomanov et al., 2009)'
_computing_structure_refinement 'ShelXL (Sheldrick, 2015)'
_computing_structure_solution 'ShelXT (Sheldrick, 2015)'
_diffrn_ambient_temperature 293.15
_diffrn_measured_fraction_theta_full 0.999
_diffrn_measured_fraction_theta_max 0.981
_diffrn_measurement_device_type 'CCD area detector'
_diffrn_measurement_method 'phi and omega scans'
_diffrn_radiation_monochromator graphite
_diffrn_radiation_type MoK\a
_diffrn_radiation_wavelength 0.71073
_diffrn_reflns_av_R_equivalents 0.1008
_diffrn_reflns_av_unetI/netI 0.0660
_diffrn_reflns_Laue_measured_fraction_full 0.999
_diffrn_reflns_Laue_measured_fraction_max 0.981
_diffrn_reflns_limit_h_max 18
_diffrn_reflns_limit_h_min -16
_diffrn_reflns_limit_k_max 23
_diffrn_reflns_limit_k_min -23
_diffrn_reflns_limit_l_max 16
_diffrn_reflns_limit_l_min -16
_diffrn_reflns_number 27226
_diffrn_reflns_point_group_measured_fraction_full 0.999
_diffrn_reflns_point_group_measured_fraction_max 0.981
_diffrn_reflns_theta_full 25.242
_diffrn_reflns_theta_max 27.474
_diffrn_reflns_theta_min 1.459
_exptl_absorpt_coefficient_mu 0.239
_exptl_absorpt_correction_T_max 0.9515
_exptl_absorpt_correction_T_min 0.9470
_exptl_absorpt_correction_type multi-scan
_exptl_absorpt_process_details sadabs
_exptl_crystal_colour colourless
_exptl_crystal_colour_primary colourless
_exptl_crystal_density_diffrn 1.190
_exptl_crystal_density_method 'not measured'
_exptl_crystal_description block
_exptl_crystal_F_000 1232
_exptl_crystal_size_max 0.23
_exptl_crystal_size_mid 0.22
_exptl_crystal_size_min 0.21
_refine_diff_density_max 0.314
_refine_diff_density_min -0.289
_refine_diff_density_rms 0.043
_refine_ls_extinction_method none
_refine_ls_goodness_of_fit_ref 1.018
_refine_ls_hydrogen_treatment constr
_refine_ls_matrix_type full
_refine_ls_number_parameters 392
_refine_ls_number_reflns 7192
_refine_ls_number_restraints 55
_refine_ls_restrained_S_all 1.021
_refine_ls_R_factor_all 0.1040
_refine_ls_R_factor_gt 0.0580
_refine_ls_shift/su_max 0.000
_refine_ls_shift/su_mean 0.000
_refine_ls_structure_factor_coef Fsqd
_refine_ls_weighting_details 'w=1/[\s^2^(Fo^2^)+(0.0693P)^2^+0.6597P] where P=(Fo^2^+2Fc^2^)/3'
_refine_ls_weighting_scheme calc
_refine_ls_wR_factor_gt 0.1420
_refine_ls_wR_factor_ref 0.1678
_reflns_Friedel_coverage 0.000
_reflns_number_gt 4315
_reflns_number_total 7192
_reflns_threshold_expression 'I > 2\s(I)'
_cod_data_source_file d0ob00683a2.cif
_cod_data_source_block 151209a
_cod_depositor_comments 'Adding full bibliography for 7157510.cif.'
_cod_database_code 7157510
_shelx_shelxl_version_number 2018/3
_shelx_space_group_comment
;
The symmetry employed for this shelxl refinement is uniquely defined
by the following loop, which should always be used as a source of
symmetry information in preference to the above space-group names.
They are only intended as comments.
;
_shelx_estimated_absorpt_t_max 0.951
_shelx_estimated_absorpt_t_min 0.947
_olex2_refinement_description
;
1. Fixed Uiso
 At 1.2 times of:
  All C(H) groups, All C(H,H) groups, All C(H,H,H,H) groups, All N(H) groups
 At 1.5 times of:
  All C(H,H,H) groups, All C(H,H,H,H,H,H) groups
2. Restrained distances
 C2-C1 \\sim C2-C1A
 with sigma of 0.02
 C3-C2 \\sim C3A-C2
 with sigma of 0.02
 C1-C3 \\sim C1A-C3A
 with sigma of 0.02
 C12A-C14 \\sim C14-C12
 with sigma of 0.02
 C13-C12 \\sim C12A-C13
 with sigma of 0.02
 C12-C11 \\sim C12A-C11A
 with sigma of 0.02
 C11-C10 \\sim C11A-C10
 with sigma of 0.02
3. Uiso/Uaniso restraints and constraints
Uanis(C1A) \\sim Ueq: with sigma of 0.01 and sigma for terminal atoms of 0.02
4. Rigid body (RIGU) restrains
 C3, C2, C1
 with sigma for 1-2 distances of 0.001 and sigma for 1-3 distances of 0.002
 C1A, C2, C3A
 with sigma for 1-2 distances of 0.001 and sigma for 1-3 distances of 0.002
 C10, C11A, C12A, C14, C13
 with sigma for 1-2 distances of 0.001 and sigma for 1-3 distances of 0.002
5. Others
 Sof(H2B)=Sof(H13C)=Sof(H13D)=Sof(H14D)=Sof(H14E)=Sof(H14F)=Sof(C3A)=Sof(H3AA)=
 Sof(H3AB)=Sof(H3AC)=Sof(C1A)=Sof(H1AA)=Sof(H1AB)=Sof(H1AC)=Sof(C11A)=Sof(H11C)=
 Sof(H11D)=Sof(C12A)=Sof(H12A)=1-FVAR(1)
 Sof(C1)=Sof(H1A)=Sof(H1B)=Sof(H1C)=Sof(H2A)=Sof(C3)=Sof(H3A)=Sof(H3B)=
 Sof(H3C)=Sof(C11)=Sof(H11A)=Sof(H11B)=Sof(C12)=Sof(H12)=Sof(H13A)=Sof(H13B)=
 Sof(H14A)=Sof(H14B)=Sof(H14C)=FVAR(1)
6.a Ternary CH refined with riding coordinates:
 C2(H2A), C2(H2B), C5(H5), C12(H12), C16(H16), C19(H19), C24(H24), C12A(H12A)
6.b Secondary CH2 refined with riding coordinates:
 C11(H11A,H11B), C13(H13A,H13B), C13(H13C,H13D), C23(H23A,H23B), C25(H25A,
 H25B), C11A(H11C,H11D)
6.c Aromatic/amide H refined with riding coordinates:
 N1(H1), N3(H3)
6.d Idealised Me refined as rotating group:
 C1(H1A,H1B,H1C), C3(H3A,H3B,H3C), C6(H6A,H6B,H6C), C7(H7A,H7B,H7C), C14(H14A,
 H14B,H14C), C14(H14D,H14E,H14F), C15(H15A,H15B,H15C), C17(H17A,H17B,H17C),
 C20(H20A,H20B,H20C), C21(H21A,H21B,H21C), C28(H28A,H28B,H28C), C3A(H3AA,H3AB,
 H3AC), C1A(H1AA,H1AB,H1AC)
;
_olex2_submission_special_instructions 'No special instructions were received'

loop_
_space_group_symop_operation_xyz
'x, y, z'
'-x, y+1/2, -z+1/2'
'-x, -y, -z'
'x, -y-1/2, z-1/2'

loop_
_atom_site_label
_atom_site_type_symbol
_atom_site_fract_x
_atom_site_fract_y
_atom_site_fract_z
_atom_site_U_iso_or_equiv
_atom_site_adp_type
_atom_site_occupancy
_atom_site_site_symmetry_order
_atom_site_calc_flag
_atom_site_refinement_flags_posn
_atom_site_refinement_flags_adp
_atom_site_refinement_flags_occupancy
_atom_site_disorder_assembly
_atom_site_disorder_group
C1 C 0.3953(3) 0.1124(3) 0.3075(5) 0.1136(19) Uani 0.877(6) 1 d D U P A 1
H1A H 0.436374 0.071522 0.293893 0.170 Uiso 0.877(6) 1 calc GR . P A 1
H1B H 0.388643 0.140669 0.243248 0.170 Uiso 0.877(6) 1 calc GR . P A 1
H1C H 0.333496 0.095441 0.330044 0.170 Uiso 0.877(6) 1 calc GR . P A 1
C2 C 0.43786(16) 0.15825(14) 0.3929(2) 0.0598(6) Uani 1 1 d D U . . .
H2A H 0.393245 0.198212 0.407613 0.072 Uiso 0.877(6) 1 calc R . P A 1
H2B H 0.385243 0.186240 0.361174 0.072 Uiso 0.123(6) 1 calc R . P A 2
C3 C 0.4539(4) 0.1179(4) 0.4954(4) 0.124(2) Uani 0.877(6) 1 d D U P A 1
H3A H 0.394116 0.098222 0.520207 0.186 Uiso 0.877(6) 1 calc GR . P A 1
H3B H 0.479291 0.150506 0.548222 0.186 Uiso 0.877(6) 1 calc GR . P A 1
H3C H 0.498472 0.078915 0.483378 0.186 Uiso 0.877(6) 1 calc GR . P A 1
C4 C 0.53070(15) 0.25637(12) 0.31037(19) 0.0517(5) Uani 1 1 d . . . . .
C5 C 0.62601(17) 0.35595(12) 0.2346(2) 0.0584(6) Uani 1 1 d . . . . .
H5 H 0.563274 0.368791 0.204797 0.070 Uiso 1 1 calc R . . . .
C6 C 0.6455(2) 0.40948(13) 0.3241(2) 0.0706(7) Uani 1 1 d . . . . .
H6A H 0.599523 0.402472 0.380344 0.106 Uiso 1 1 calc GR . . . .
H6B H 0.640379 0.458237 0.297020 0.106 Uiso 1 1 calc GR . . . .
H6C H 0.708891 0.401708 0.351628 0.106 Uiso 1 1 calc GR . . . .
C7 C 0.6972(2) 0.36223(15) 0.1439(3) 0.0790(8) Uani 1 1 d . . . . .
H7A H 0.759879 0.349174 0.169176 0.118 Uiso 1 1 calc GR . . . .
H7B H 0.698168 0.411424 0.118022 0.118 Uiso 1 1 calc GR . . . .
H7C H 0.678840 0.330081 0.086886 0.118 Uiso 1 1 calc GR . . . .
C8 C 0.70312(15) 0.23738(11) 0.28200(19) 0.0483(5) Uani 1 1 d . . . . .
C9 C 0.72190(16) 0.18313(12) 0.2136(2) 0.0531(6) Uani 1 1 d . . . . .
C10 C 0.81076(17) 0.13966(13) 0.2192(2) 0.0665(7) Uani 1 1 d D U . . .
C11 C 0.8821(2) 0.16381(19) 0.2980(3) 0.0664(10) Uani 0.877(6) 1 d D . P A 1
H11A H 0.921314 0.201805 0.266550 0.080 Uiso 0.877(6) 1 calc R . P A 1
H11B H 0.923739 0.123323 0.315897 0.080 Uiso 0.877(6) 1 calc R . P A 1
C12 C 0.8358(2) 0.1924(2) 0.3992(2) 0.0626(9) Uani 0.877(6) 1 d D . P A 1
H12 H 0.797035 0.153601 0.431193 0.075 Uiso 0.877(6) 1 calc R . P A 1
C13 C 0.77105(16) 0.25559(13) 0.3705(2) 0.0586(6) Uani 1 1 d D U . . .
H13A H 0.734732 0.269812 0.433371 0.070 Uiso 0.877(6) 1 calc R . P A 1
H13B H 0.810144 0.296751 0.349145 0.070 Uiso 0.877(6) 1 calc R . P A 1
H13C H 0.739239 0.243490 0.437266 0.070 Uiso 0.123(6) 1 calc R . P A 2
H13D H 0.779489 0.307989 0.369999 0.070 Uiso 0.123(6) 1 calc R . P A 2
C14 C 0.9111(2) 0.2182(2) 0.4821(3) 0.1027(11) Uani 1 1 d D U . . .
H14A H 0.952073 0.178188 0.500915 0.154 Uiso 0.877(6) 1 calc GR . P A 1
H14B H 0.879031 0.235676 0.545008 0.154 Uiso 0.877(6) 1 calc GR . P A 1
H14C H 0.948903 0.256634 0.451666 0.154 Uiso 0.877(6) 1 calc GR . P A 1
H14D H 0.939417 0.264213 0.499985 0.154 Uiso 0.123(6) 1 calc GR . P A 2
H14E H 0.959320 0.180920 0.484298 0.154 Uiso 0.123(6) 1 calc GR . P A 2
H14F H 0.861449 0.206928 0.532629 0.154 Uiso 0.123(6) 1 calc GR . P A 2
C15 C 1.1049(2) 0.49533(18) 0.8078(3) 0.0909(10) Uani 1 1 d . . . . .
H15A H 1.063734 0.456209 0.829798 0.136 Uiso 1 1 calc GR . . . .
H15B H 1.100174 0.534553 0.858344 0.136 Uiso 1 1 calc GR . . . .
H15C H 1.169923 0.478372 0.804935 0.136 Uiso 1 1 calc GR . . . .
C16 C 1.07477(17) 0.52183(16) 0.6984(3) 0.0740(8) Uani 1 1 d . . . . .
H16 H 1.119945 0.559548 0.675364 0.089 Uiso 1 1 calc R . . . .
C17 C 1.0773(3) 0.4606(2) 0.6175(3) 0.1183(14) Uani 1 1 d . . . . .
H17A H 1.071961 0.480333 0.546546 0.177 Uiso 1 1 calc GR . . . .
H17B H 1.024929 0.427925 0.630519 0.177 Uiso 1 1 calc GR . . . .
H17C H 1.136780 0.434637 0.623968 0.177 Uiso 1 1 calc GR . . . .
C18 C 0.96743(16) 0.62217(14) 0.7418(2) 0.0571(6) Uani 1 1 d . . . . .
C19 C 0.8595(2) 0.72099(15) 0.7954(3) 0.0779(8) Uani 1 1 d . . . . .
H19 H 0.916997 0.736166 0.834584 0.094 Uiso 1 1 calc R . . . .
C20 C 0.8485(2) 0.77231(16) 0.7014(3) 0.1001(11) Uani 1 1 d . . . . .
H20A H 0.787730 0.763988 0.667429 0.150 Uiso 1 1 calc GR . . . .
H20B H 0.899102 0.763780 0.650887 0.150 Uiso 1 1 calc GR . . . .
H20C H 0.851588 0.821693 0.726252 0.150 Uiso 1 1 calc GR . . . .
C21 C 0.7762(3) 0.72601(19) 0.8728(3) 0.1144(13) Uani 1 1 d . . . . .
H21A H 0.788446 0.695546 0.933733 0.172 Uiso 1 1 calc GR . . . .
H21B H 0.718601 0.710152 0.837776 0.172 Uiso 1 1 calc GR . . . .
H21C H 0.768679 0.775510 0.895926 0.172 Uiso 1 1 calc GR . . . .
C22 C 0.79391(14) 0.60059(11) 0.73705(18) 0.0443(5) Uani 1 1 d . . . . .
C23 C 0.74344(15) 0.61539(11) 0.63376(18) 0.0486(5) Uani 1 1 d . . . . .
H23A H 0.790878 0.624871 0.578726 0.058 Uiso 1 1 calc R . . . .
H23B H 0.704848 0.658967 0.641781 0.058 Uiso 1 1 calc R . . . .
C24 C 0.67942(17) 0.55356(13) 0.5971(2) 0.0564(6) Uani 1 1 d . . . . .
H24 H 0.720321 0.512920 0.574860 0.068 Uiso 1 1 calc R . . . .
C25 C 0.61844(16) 0.52849(13) 0.6906(2) 0.0606(6) Uani 1 1 d . . . . .
H25A H 0.576562 0.567961 0.712320 0.073 Uiso 1 1 calc R . . . .
H25B H 0.578408 0.488266 0.667564 0.073 Uiso 1 1 calc R . . . .
C26 C 0.67620(16) 0.50513(12) 0.7836(2) 0.0543(6) Uani 1 1 d . . . . .
C27 C 0.76365(16) 0.54899(12) 0.80398(18) 0.0503(5) Uani 1 1 d . . . . .
C28 C 0.6194(2) 0.57715(16) 0.5011(2) 0.0776(8) Uani 1 1 d . . . . .
H28A H 0.660960 0.590358 0.443033 0.116 Uiso 1 1 calc GR . . . .
H28B H 0.580624 0.618245 0.520607 0.116 Uiso 1 1 calc GR . . . .
H28C H 0.578717 0.537698 0.479250 0.116 Uiso 1 1 calc GR . . . .
Cl1 Cl 0.64369(5) 0.16111(4) 0.11179(6) 0.0744(2) Uani 1 1 d . . . . .
Cl2 Cl 0.82284(6) 0.52955(5) 0.92184(6) 0.0822(3) Uani 1 1 d . . . . .
N1 N 0.52783(12) 0.19002(11) 0.35582(17) 0.0579(5) Uani 1 1 d . . . . .
H1 H 0.580151 0.165793 0.363196 0.070 Uiso 1 1 calc R . . . .
N2 N 0.61824(12) 0.28009(10) 0.27281(16) 0.0528(5) Uani 1 1 d . . . . .
N3 N 0.97854(13) 0.55392(12) 0.70254(17) 0.0594(5) Uani 1 1 d . . . . .
H3 H 0.929710 0.529679 0.680318 0.071 Uiso 1 1 calc R . . . .
N4 N 0.87500(13) 0.64479(10) 0.76141(16) 0.0547(5) Uani 1 1 d . . . . .
O1 O 0.46032(11) 0.29577(9) 0.30443(16) 0.0712(5) Uani 1 1 d . . . . .
O2 O 0.82610(14) 0.08920(10) 0.1590(2) 0.0930(7) Uani 1 1 d . . . . .
O3 O 0.65395(14) 0.45533(10) 0.84261(17) 0.0772(5) Uani 1 1 d . . . . .
O4 O 1.03506(12) 0.66265(11) 0.75771(18) 0.0831(6) Uani 1 1 d . . . . .
C3A C 0.438(4) 0.172(2) 0.5064(15) 0.128(17) Uani 0.123(6) 1 d D U P A 2
H3AA H 0.429654 0.222821 0.519351 0.193 Uiso 0.123(6) 1 calc GR . P A 2
H3AB H 0.497170 0.155656 0.536755 0.193 Uiso 0.123(6) 1 calc GR . P A 2
H3AC H 0.385640 0.145461 0.538981 0.193 Uiso 0.123(6) 1 calc GR . P A 2
C1A C 0.424(2) 0.0790(10) 0.362(3) 0.086(8) Uani 0.123(6) 1 d D U P A 2
H1AA H 0.358724 0.065253 0.372633 0.129 Uiso 0.123(6) 1 calc GR . P A 2
H1AB H 0.465145 0.048917 0.404930 0.129 Uiso 0.123(6) 1 calc GR . P A 2
H1AC H 0.440711 0.072725 0.287512 0.129 Uiso 0.123(6) 1 calc GR . P A 2
C11A C 0.853(2) 0.1452(13) 0.3339(17) 0.079(5) Uani 0.123(6) 1 d D U P A 2
H11C H 0.810092 0.120683 0.383041 0.095 Uiso 0.123(6) 1 calc R . P A 2
H11D H 0.913702 0.119085 0.335300 0.095 Uiso 0.123(6) 1 calc R . P A 2
C12A C 0.8704(13) 0.2219(12) 0.3748(15) 0.068(4) Uani 0.123(6) 1 d D U P A 2
H12A H 0.913963 0.247959 0.326671 0.081 Uiso 0.123(6) 1 calc R . P A 2

loop_
_atom_site_aniso_label
_atom_site_aniso_U_11
_atom_site_aniso_U_22
_atom_site_aniso_U_33
_atom_site_aniso_U_23
_atom_site_aniso_U_13
_atom_site_aniso_U_12
C1 0.070(3) 0.141(4) 0.129(4) -0.049(3) 0.002(2) -0.030(3)
C2 0.0386(12) 0.0642(14) 0.0767(15) -0.0028(11) 0.0133(11) -0.0029(10)
C3 0.077(3) 0.180(6) 0.115(3) 0.068(3) 0.019(3) -0.008(4)
C4 0.0419(12) 0.0529(13) 0.0602(14) -0.0050(11) 0.0059(10) 0.0027(10)
C5 0.0555(14) 0.0513(13) 0.0684(16) 0.0080(12) 0.0087(12) 0.0063(11)
C6 0.0742(17) 0.0486(14) 0.089(2) -0.0004(13) 0.0024(15) 0.0058(12)
C7 0.085(2) 0.0668(17) 0.085(2) 0.0156(15) 0.0244(16) -0.0027(15)
C8 0.0395(11) 0.0448(11) 0.0607(14) 0.0018(10) 0.0157(10) -0.0007(9)
C9 0.0489(12) 0.0447(12) 0.0656(15) -0.0020(11) 0.0170(11) -0.0071(10)
C10 0.0522(14) 0.0461(13) 0.101(2) -0.0088(13) 0.0294(14) -0.0035(11)
C11 0.0409(17) 0.0585(19) 0.100(3) 0.0056(17) 0.0176(17) 0.0071(13)
C12 0.0518(17) 0.072(2) 0.0638(19) 0.0092(16) 0.0059(14) 0.0016(15)
C13 0.0486(13) 0.0573(14) 0.0698(16) -0.0043(12) 0.0088(11) 0.0031(11)
C14 0.077(2) 0.140(3) 0.091(2) 0.004(2) -0.0138(17) 0.019(2)
C15 0.0684(18) 0.085(2) 0.119(3) 0.0169(19) -0.0292(18) 0.0057(16)
C16 0.0388(13) 0.0861(19) 0.097(2) 0.0211(17) 0.0036(13) 0.0069(13)
C17 0.090(2) 0.169(4) 0.096(3) -0.009(3) 0.012(2) 0.061(3)
C18 0.0399(13) 0.0687(16) 0.0627(15) 0.0109(12) -0.0077(11) -0.0057(11)
C19 0.0666(17) 0.0612(17) 0.106(2) -0.0226(16) -0.0148(16) -0.0071(13)
C20 0.084(2) 0.0547(17) 0.162(4) 0.006(2) -0.014(2) -0.0078(15)
C21 0.130(3) 0.093(2) 0.120(3) -0.047(2) 0.019(3) 0.011(2)
C22 0.0345(10) 0.0430(11) 0.0554(13) -0.0052(10) 0.0031(9) 0.0022(8)
C23 0.0430(12) 0.0490(12) 0.0540(13) 0.0019(10) 0.0000(10) -0.0019(9)
C24 0.0520(13) 0.0546(14) 0.0626(15) -0.0099(11) -0.0037(11) 0.0035(11)
C25 0.0424(12) 0.0516(13) 0.0877(19) -0.0043(13) 0.0001(12) -0.0037(10)
C26 0.0449(12) 0.0455(12) 0.0724(16) 0.0011(11) 0.0182(11) 0.0018(10)
C27 0.0461(12) 0.0541(13) 0.0509(13) 0.0017(10) 0.0035(10) 0.0067(10)
C28 0.0768(18) 0.0843(19) 0.0717(18) -0.0119(15) -0.0236(15) -0.0038(15)
Cl1 0.0875(5) 0.0686(4) 0.0670(4) -0.0085(3) 0.0058(4) -0.0155(3)
Cl2 0.0864(5) 0.0986(5) 0.0616(4) 0.0199(4) -0.0110(4) 0.0018(4)
N1 0.0369(9) 0.0581(12) 0.0787(14) 0.0078(10) 0.0128(9) 0.0029(8)
N2 0.0443(10) 0.0472(10) 0.0668(13) 0.0036(9) 0.0098(9) 0.0052(8)
N3 0.0349(10) 0.0735(14) 0.0699(13) 0.0036(11) -0.0019(9) 0.0028(9)
N4 0.0447(10) 0.0523(11) 0.0671(13) -0.0059(9) -0.0067(9) -0.0043(8)
O1 0.0452(9) 0.0634(10) 0.1049(15) 0.0053(10) 0.0087(9) 0.0126(8)
O2 0.0722(12) 0.0621(11) 0.145(2) -0.0359(12) 0.0414(13) -0.0033(9)
O3 0.0774(12) 0.0632(11) 0.0912(14) 0.0125(10) 0.0240(10) -0.0086(9)
O4 0.0489(10) 0.0851(13) 0.1152(17) 0.0092(12) -0.0154(10) -0.0183(9)
C3A 0.16(4) 0.15(3) 0.079(4) -0.017(9) 0.033(8) -0.09(3)
C1A 0.076(15) 0.069(5) 0.113(15) -0.013(8) 0.032(12) -0.015(7)
C11A 0.057(13) 0.075(9) 0.106(5) -0.003(7) 0.023(7) 0.007(7)
C12A 0.050(4) 0.074(9) 0.079(4) 0.006(6) 0.006(4) 0.009(5)

loop_
_atom_type_symbol
_atom_type_description
_atom_type_scat_dispersion_real
_atom_type_scat_dispersion_imag
_atom_type_scat_source
C C 0.0033 0.0016 'International Tables Vol C Tables 4.2.6.8 and 6.1.1.4'
H H 0.0000 0.0000 'International Tables Vol C Tables 4.2.6.8 and 6.1.1.4'
Cl Cl 0.1484 0.1585 'International Tables Vol C Tables 4.2.6.8 and 6.1.1.4'
N N 0.0061 0.0033 'International Tables Vol C Tables 4.2.6.8 and 6.1.1.4'
O O 0.0106 0.0060 'International Tables Vol C Tables 4.2.6.8 and 6.1.1.4'

loop_
_geom_angle_atom_site_label_1
_geom_angle_atom_site_label_2
_geom_angle_atom_site_label_3
_geom_angle
_geom_angle_site_symmetry_1
_geom_angle_site_symmetry_3
_geom_angle_publ_flag
H1A C1 H1B 109.5 . . ?
H1A C1 H1C 109.5 . . ?
H1B C1 H1C 109.5 . . ?
C2 C1 H1A 109.5 . . ?
C2 C1 H1B 109.5 . . ?
C2 C1 H1C 109.5 . . ?
C1 C2 H2A 107.8 . . ?
C1 C2 C3 113.2(4) . . ?
C3 C2 H2A 107.8 . . ?
N1 C2 C1 110.1(3) . . ?
N1 C2 H2A 107.8 . . ?
N1 C2 H2B 107.8 . . ?
N1 C2 C3 110.0(3) . . ?
N1 C2 C1A 114.1(11) . . ?
C3A C2 H2B 107.8 . . ?
C3A C2 N1 104.3(15) . . ?
C3A C2 C1A 114.6(15) . . ?
C1A C2 H2B 107.8 . . ?
C2 C3 H3A 109.5 . . ?
C2 C3 H3B 109.5 . . ?
C2 C3 H3C 109.5 . . ?
H3A C3 H3B 109.5 . . ?
H3A C3 H3C 109.5 . . ?
H3B C3 H3C 109.5 . . ?
N1 C4 N2 117.15(19) . . ?
O1 C4 N1 122.6(2) . . ?
O1 C4 N2 120.3(2) . . ?
C6 C5 H5 106.5 . . ?
C7 C5 H5 106.5 . . ?
C7 C5 C6 112.7(2) . . ?
N2 C5 H5 106.5 . . ?
N2 C5 C6 112.8(2) . . ?
N2 C5 C7 111.3(2) . . ?
C5 C6 H6A 109.5 . . ?
C5 C6 H6B 109.5 . . ?
C5 C6 H6C 109.5 . . ?
H6A C6 H6B 109.5 . . ?
H6A C6 H6C 109.5 . . ?
H6B C6 H6C 109.5 . . ?
C5 C7 H7A 109.5 . . ?
C5 C7 H7B 109.5 . . ?
C5 C7 H7C 109.5 . . ?
H7A C7 H7B 109.5 . . ?
H7A C7 H7C 109.5 . . ?
H7B C7 H7C 109.5 . . ?
C9 C8 C13 121.0(2) . . ?
C9 C8 N2 121.4(2) . . ?
N2 C8 C13 117.60(19) . . ?
C8 C9 C10 122.5(2) . . ?
C8 C9 Cl1 121.43(18) . . ?
C10 C9 Cl1 116.08(18) . . ?
C9 C10 C11A 109.2(11) . . ?
C11 C10 C9 116.0(2) . . ?
O2 C10 C9 122.2(3) . . ?
O2 C10 C11 121.8(3) . . ?
O2 C10 C11A 123.6(10) . . ?
C10 C11 H11A 109.2 . . ?
C10 C11 H11B 109.2 . . ?
C10 C11 C12 112.0(3) . . ?
H11A C11 H11B 107.9 . . ?
C12 C11 H11A 109.2 . . ?
C12 C11 H11B 109.2 . . ?
C11 C12 H12 108.9 . . ?
C11 C12 C13 108.9(3) . . ?
C11 C12 C14 112.0(3) . . ?
C13 C12 H12 108.9 . . ?
C13 C12 C14 109.1(3) . . ?
C14 C12 H12 108.9 . . ?
C8 C13 C12 112.4(2) . . ?
C8 C13 H13A 109.1 . . ?
C8 C13 H13B 109.1 . . ?
C8 C13 H13C 107.1 . . ?
C8 C13 H13D 107.1 . . ?
C8 C13 C12A 120.9(7) . . ?
C12 C13 H13A 109.1 . . ?
C12 C13 H13B 109.1 . . ?
H13A C13 H13B 107.8 . . ?
H13C C13 H13D 106.8 . . ?
C12A C13 H13C 107.1 . . ?
C12A C13 H13D 107.1 . . ?
C12 C14 H14A 109.5 . . ?
C12 C14 H14B 109.5 . . ?
C12 C14 H14C 109.5 . . ?
H14A C14 H14B 109.5 . . ?
H14A C14 H14C 109.5 . . ?
H14B C14 H14C 109.5 . . ?
H14D C14 H14E 109.5 . . ?
H14D C14 H14F 109.5 . . ?
H14E C14 H14F 109.5 . . ?
C12A C14 H14D 109.5 . . ?
C12A C14 H14E 109.5 . . ?
C12A C14 H14F 109.5 . . ?
H15A C15 H15B 109.5 . . ?
H15A C15 H15C 109.5 . . ?
H15B C15 H15C 109.5 . . ?
C16 C15 H15A 109.5 . . ?
C16 C15 H15B 109.5 . . ?
C16 C15 H15C 109.5 . . ?
C15 C16 H16 108.3 . . ?
C15 C16 C17 111.0(3) . . ?
C17 C16 H16 108.3 . . ?
N3 C16 C15 110.6(2) . . ?
N3 C16 H16 108.3 . . ?
N3 C16 C17 110.1(2) . . ?
C16 C17 H17A 109.5 . . ?
C16 C17 H17B 109.5 . . ?
C16 C17 H17C 109.5 . . ?
H17A C17 H17B 109.5 . . ?
H17A C17 H17C 109.5 . . ?
H17B C17 H17C 109.5 . . ?
N3 C18 N4 116.8(2) . . ?
O4 C18 N3 122.4(2) . . ?
O4 C18 N4 120.8(2) . . ?
C20 C19 H19 107.0 . . ?
C20 C19 C21 112.3(3) . . ?
C21 C19 H19 107.0 . . ?
N4 C19 H19 107.0 . . ?
N4 C19 C20 112.4(3) . . ?
N4 C19 C21 110.7(2) . . ?
C19 C20 H20A 109.5 . . ?
C19 C20 H20B 109.5 . . ?
C19 C20 H20C 109.5 . . ?
H20A C20 H20B 109.5 . . ?
H20A C20 H20C 109.5 . . ?
H20B C20 H20C 109.5 . . ?
C19 C21 H21A 109.5 . . ?
C19 C21 H21B 109.5 . . ?
C19 C21 H21C 109.5 . . ?
H21A C21 H21B 109.5 . . ?
H21A C21 H21C 109.5 . . ?
H21B C21 H21C 109.5 . . ?
C27 C22 C23 121.44(19) . . ?
C27 C22 N4 121.5(2) . . ?
N4 C22 C23 117.03(18) . . ?
C22 C23 H23A 108.8 . . ?
C22 C23 H23B 108.8 . . ?
C22 C23 C24 113.69(18) . . ?
H23A C23 H23B 107.7 . . ?
C24 C23 H23A 108.8 . . ?
C24 C23 H23B 108.8 . . ?
C23 C24 H24 108.3 . . ?
C23 C24 C25 109.0(2) . . ?
C23 C24 C28 110.4(2) . . ?
C25 C24 H24 108.3 . . ?
C25 C24 C28 112.5(2) . . ?
C28 C24 H24 108.3 . . ?
C24 C25 H25A 109.0 . . ?
C24 C25 H25B 109.0 . . ?
H25A C25 H25B 107.8 . . ?
C26 C25 C24 112.79(19) . . ?
C26 C25 H25A 109.0 . . ?
C26 C25 H25B 109.0 . . ?
C25 C26 C27 115.2(2) . . ?
O3 C26 C25 123.8(2) . . ?
O3 C26 C27 121.0(2) . . ?
C22 C27 C26 122.6(2) . . ?
C22 C27 Cl2 122.06(18) . . ?
C26 C27 Cl2 115.30(17) . . ?
C24 C28 H28A 109.5 . . ?
C24 C28 H28B 109.5 . . ?
C24 C28 H28C 109.5 . . ?
H28A C28 H28B 109.5 . . ?
H28A C28 H28C 109.5 . . ?
H28B C28 H28C 109.5 . . ?
C2 N1 H1 119.3 . . ?
C4 N1 C2 121.45(19) . . ?
C4 N1 H1 119.3 . . ?
C4 N2 C5 118.24(18) . . ?
C4 N2 C8 122.31(18) . . ?
C8 N2 C5 118.98(17) . . ?
C16 N3 H3 120.4 . . ?
C18 N3 C16 119.3(2) . . ?
C18 N3 H3 120.4 . . ?
C18 N4 C19 118.3(2) . . ?
C18 N4 C22 122.23(19) . . ?
C22 N4 C19 118.98(18) . . ?
C2 C3A H3AA 109.5 . . ?
C2 C3A H3AB 109.5 . . ?
C2 C3A H3AC 109.5 . . ?
H3AA C3A H3AB 109.5 . . ?
H3AA C3A H3AC 109.5 . . ?
H3AB C3A H3AC 109.5 . . ?
C2 C1A H1AA 109.5 . . ?
C2 C1A H1AB 109.5 . . ?
C2 C1A H1AC 109.5 . . ?
H1AA C1A H1AB 109.5 . . ?
H1AA C1A H1AC 109.5 . . ?
H1AB C1A H1AC 109.5 . . ?
C10 C11A H11C 108.4 . . ?
C10 C11A H11D 108.4 . . ?
H11C C11A H11D 107.5 . . ?
C12A C11A C10 115.5(16) . . ?
C12A C11A H11C 108.4 . . ?
C12A C11A H11D 108.4 . . ?
C13 C12A H12A 110.2 . . ?
C14 C12A C13 114.0(12) . . ?
C14 C12A C11A 109.1(15) . . ?
C14 C12A H12A 110.2 . . ?
C11A C12A C13 102.9(18) . . ?
C11A C12A H12A 110.2 . . ?

loop_
_geom_bond_atom_site_label_1
_geom_bond_atom_site_label_2
_geom_bond_distance
_geom_bond_site_symmetry_2
_geom_bond_publ_flag
C1 H1A 0.9600 . ?
C1 H1B 0.9600 . ?
C1 H1C 0.9600 . ?
C1 C2 1.483(4) . ?
C2 H2A 0.9800 . ?
C2 H2B 0.9800 . ?
C2 C3 1.496(5) . ?
C2 N1 1.460(3) . ?
C2 C3A 1.439(17) . ?
C2 C1A 1.520(15) . ?
C3 H3A 0.9600 . ?
C3 H3B 0.9600 . ?
C3 H3C 0.9600 . ?
C4 N1 1.345(3) . ?
C4 N2 1.379(3) . ?
C4 O1 1.222(3) . ?
C5 H5 0.9800 . ?
C5 C6 1.513(4) . ?
C5 C7 1.511(4) . ?
C5 N2 1.477(3) . ?
C6 H6A 0.9600 . ?
C6 H6B 0.9600 . ?
C6 H6C 0.9600 . ?
C7 H7A 0.9600 . ?
C7 H7B 0.9600 . ?
C7 H7C 0.9600 . ?
C8 C9 1.339(3) . ?
C8 C13 1.494(3) . ?
C8 N2 1.425(3) . ?
C9 C10 1.477(3) . ?
C9 Cl1 1.724(3) . ?
C10 C11 1.468(4) . ?
C10 O2 1.213(3) . ?
C10 C11A 1.554(17) . ?
C11 H11A 0.9700 . ?
C11 H11B 0.9700 . ?
C11 C12 1.513(4) . ?
C12 H12 0.9800 . ?
C12 C13 1.514(4) . ?
C12 C14 1.549(4) . ?
C13 H13A 0.9700 . ?
C13 H13B 0.9700 . ?
C13 H13C 0.9700 . ?
C13 H13D 0.9700 . ?
C13 C12A 1.519(15) . ?
C14 H14A 0.9600 . ?
C14 H14B 0.9600 . ?
C14 H14C 0.9600 . ?
C14 H14D 0.9600 . ?
C14 H14E 0.9600 . ?
C14 H14F 0.9600 . ?
C14 C12A 1.456(16) . ?
C15 H15A 0.9600 . ?
C15 H15B 0.9600 . ?
C15 H15C 0.9600 . ?
C15 C16 1.510(4) . ?
C16 H16 0.9800 . ?
C16 C17 1.513(5) . ?
C16 N3 1.468(3) . ?
C17 H17A 0.9600 . ?
C17 H17B 0.9600 . ?
C17 H17C 0.9600 . ?
C18 N3 1.355(3) . ?
C18 N4 1.377(3) . ?
C18 O4 1.218(3) . ?
C19 H19 0.9800 . ?
C19 C20 1.514(5) . ?
C19 C21 1.514(5) . ?
C19 N4 1.479(3) . ?
C20 H20A 0.9600 . ?
C20 H20B 0.9600 . ?
C20 H20C 0.9600 . ?
C21 H21A 0.9600 . ?
C21 H21B 0.9600 . ?
C21 H21C 0.9600 . ?
C22 C23 1.494(3) . ?
C22 C27 1.333(3) . ?
C22 N4 1.426(3) . ?
C23 H23A 0.9700 . ?
C23 H23B 0.9700 . ?
C23 C24 1.516(3) . ?
C24 H24 0.9800 . ?
C24 C25 1.517(3) . ?
C24 C28 1.526(3) . ?
C25 H25A 0.9700 . ?
C25 H25B 0.9700 . ?
C25 C26 1.477(4) . ?
C26 C27 1.484(3) . ?
C26 O3 1.215(3) . ?
C27 Cl2 1.725(2) . ?
C28 H28A 0.9600 . ?
C28 H28B 0.9600 . ?
C28 H28C 0.9600 . ?
N1 H1 0.8600 . ?
N3 H3 0.8600 . ?
C3A H3AA 0.9600 . ?
C3A H3AB 0.9600 . ?
C3A H3AC 0.9600 . ?
C1A H1AA 0.9600 . ?
C1A H1AB 0.9600 . ?
C1A H1AC 0.9600 . ?
C11A H11C 0.9700 . ?
C11A H11D 0.9700 . ?
C11A C12A 1.518(18) . ?
C12A H12A 0.9800 . ?

loop_
_geom_torsion_atom_site_label_1
_geom_torsion_atom_site_label_2
_geom_torsion_atom_site_label_3
_geom_torsion_atom_site_label_4
_geom_torsion
_geom_torsion_site_symmetry_1
_geom_torsion_site_symmetry_2
_geom_torsion_site_symmetry_3
_geom_torsion_site_symmetry_4
_geom_torsion_publ_flag
C1 C2 N1 C4 93.1(4) . . . . ?
C3 C2 N1 C4 -141.5(4) . . . . ?
C6 C5 N2 C4 85.0(3) . . . . ?
C6 C5 N2 C8 -87.3(3) . . . . ?
C7 C5 N2 C4 -147.2(2) . . . . ?
C7 C5 N2 C8 40.5(3) . . . . ?
C8 C9 C10 C11 -5.7(4) . . . . ?
C8 C9 C10 O2 177.8(2) . . . . ?
C8 C9 C10 C11A 22.0(11) . . . . ?
C8 C13 C12A C14 -154.6(10) . . . . ?
C8 C13 C12A C11A -37(2) . . . . ?
C9 C8 C13 C12 -22.2(3) . . . . ?
C9 C8 C13 C12A 10.2(12) . . . . ?
C9 C8 N2 C4 80.1(3) . . . . ?
C9 C8 N2 C5 -107.9(2) . . . . ?
C9 C10 C11 C12 36.4(4) . . . . ?
C9 C10 C11A C12A -54(2) . . . . ?
C10 C11 C12 C13 -59.0(4) . . . . ?
C10 C11 C12 C14 -179.7(3) . . . . ?
C10 C11A C12A C13 59(3) . . . . ?
C10 C11A C12A C14 -179.3(15) . . . . ?
C11 C12 C13 C8 51.2(3) . . . . ?
C13 C8 C9 C10 -1.7(3) . . . . ?
C13 C8 C9 Cl1 179.48(17) . . . . ?
C13 C8 N2 C4 -100.3(3) . . . . ?
C13 C8 N2 C5 71.7(3) . . . . ?
C14 C12 C13 C8 173.7(2) . . . . ?
C15 C16 N3 C18 78.0(3) . . . . ?
C17 C16 N3 C18 -158.9(3) . . . . ?
C20 C19 N4 C18 87.5(3) . . . . ?
C20 C19 N4 C22 -84.6(3) . . . . ?
C21 C19 N4 C18 -146.1(3) . . . . ?
C21 C19 N4 C22 41.9(4) . . . . ?
C22 C23 C24 C25 47.4(2) . . . . ?
C22 C23 C24 C28 171.4(2) . . . . ?
C23 C22 C27 C26 -2.8(3) . . . . ?
C23 C22 C27 Cl2 178.26(16) . . . . ?
C23 C22 N4 C18 -97.6(2) . . . . ?
C23 C22 N4 C19 74.1(3) . . . . ?
C23 C24 C25 C26 -57.6(3) . . . . ?
C24 C25 C26 C27 37.8(3) . . . . ?
C24 C25 C26 O3 -144.5(2) . . . . ?
C25 C26 C27 C22 -7.0(3) . . . . ?
C25 C26 C27 Cl2 172.00(16) . . . . ?
C27 C22 C23 C24 -18.7(3) . . . . ?
C27 C22 N4 C18 83.2(3) . . . . ?
C27 C22 N4 C19 -105.0(3) . . . . ?
C28 C24 C25 C26 179.6(2) . . . . ?
Cl1 C9 C10 C11 173.3(2) . . . . ?
Cl1 C9 C10 O2 -3.3(3) . . . . ?
Cl1 C9 C10 C11A -159.1(10) . . . . ?
N1 C4 N2 C5 -172.7(2) . . . . ?
N1 C4 N2 C8 -0.7(3) . . . . ?
N2 C4 N1 C2 -176.7(2) . . . . ?
N2 C8 C9 C10 177.9(2) . . . . ?
N2 C8 C9 Cl1 -0.9(3) . . . . ?
N2 C8 C13 C12 158.1(2) . . . . ?
N2 C8 C13 C12A -169.4(12) . . . . ?
N3 C18 N4 C19 -174.9(2) . . . . ?
N3 C18 N4 C22 -3.1(3) . . . . ?
N4 C18 N3 C16 -168.9(2) . . . . ?
N4 C22 C23 C24 162.14(18) . . . . ?
N4 C22 C27 C26 176.35(19) . . . . ?
N4 C22 C27 Cl2 -2.6(3) . . . . ?
O1 C4 N1 C2 5.4(4) . . . . ?
O1 C4 N2 C5 5.3(3) . . . . ?
O1 C4 N2 C8 177.3(2) . . . . ?
O2 C10 C11 C12 -147.0(3) . . . . ?
O2 C10 C11A C12A 150.2(17) . . . . ?
O3 C26 C27 C22 175.2(2) . . . . ?
O3 C26 C27 Cl2 -5.8(3) . . . . ?
O4 C18 N3 C16 12.2(4) . . . . ?
O4 C18 N4 C19 4.0(4) . . . . ?
O4 C18 N4 C22 175.8(2) . . . . ?
C3A C2 N1 C4 -99(2) . . . . ?
C1A C2 N1 C4 135.0(17) . . . . ?
